data_7219925
loop_
_publ_author_name
'liu, qingxiang'
'Wei, Qing'
'Liu, Rui'
'Zhao, Xiao-Jun'
'Zhao, Zhi-Xiang'

_publ_section_title
;
 NHC Macrometallocycles of Mercury(II) and Silver(I): Synthesis,
 Structural Studies and Recognition of Hg(II) Complex 4 for Silver ion
;
_journal_name_full 'RSC Adv.'
_journal_paper_doi 10.1039/C4RA14340J
_journal_year 2015
_chemical_formula_sum 'C27.5 H38.5 Hg2 I4 N4 O3.75 S1.75'
_chemical_formula_weight 1450.01
_chemical_name_systematic
; 
 ? 
;
_space_group_IT_number 14
_symmetry_cell_setting monoclinic
_symmetry_space_group_name_Hall '-P 2ybc'
_symmetry_space_group_name_H-M 'P 1 21/c 1'
_atom_sites_solution_hydrogens geom
_atom_sites_solution_primary direct
_atom_sites_solution_secondary difmap
_audit_creation_method SHELXL-97
_audit_update_record
;
2014-11-10 deposited with the CCDC.
2015-03-11 downloaded from the CCDC.
;
_cell_angle_alpha 90.00
_cell_angle_beta 97.6860(10)
_cell_angle_gamma 90.00
_cell_formula_units_Z 4
_cell_length_a 8.9097(3)
_cell_length_b 26.0744(10)
_cell_length_c 17.0475(7)
_cell_measurement_reflns_used 9680
_cell_measurement_temperature 296(2)
_cell_measurement_theta_max 28.28
_cell_measurement_theta_min 2.41
_cell_volume 3924.8(3)
_computing_cell_refinement 'Bruker SMART'
_computing_data_collection 'Bruker SMART'
_computing_data_reduction 'Bruker SAINT'
_computing_molecular_graphics 'Bruker SHELXTL'
_computing_publication_material 'Bruker SHELXTL'
_computing_structure_refinement 'SHELXL-97 (Sheldrick, 1997)'
_computing_structure_solution 'SHELXS-97 (Sheldrick, 1990)'
_diffrn_ambient_temperature 296(2)
_diffrn_measured_fraction_theta_full 0.996
_diffrn_measured_fraction_theta_max 0.996
_diffrn_measurement_device_type 'CCD area detector'
_diffrn_measurement_method 'phi and omega scans'
_diffrn_radiation_monochromator graphite
_diffrn_radiation_source 'fine-focus sealed tube'
_diffrn_radiation_type MoK\a
_diffrn_radiation_wavelength 0.71073
_diffrn_reflns_av_R_equivalents 0.0276
_diffrn_reflns_av_sigmaI/netI 0.0311
_diffrn_reflns_limit_h_max 10
_diffrn_reflns_limit_h_min -7
_diffrn_reflns_limit_k_max 31
_diffrn_reflns_limit_k_min -29
_diffrn_reflns_limit_l_max 20
_diffrn_reflns_limit_l_min -20
_diffrn_reflns_number 20059
_diffrn_reflns_theta_full 25.01
_diffrn_reflns_theta_max 25.01
_diffrn_reflns_theta_min 1.56
_exptl_absorpt_coefficient_mu 11.103
_exptl_absorpt_correction_T_max 0.2696
_exptl_absorpt_correction_T_min 0.2398
_exptl_absorpt_correction_type multi-scan
_exptl_absorpt_process_details SADABS
_exptl_crystal_colour COLOURLESS
_exptl_crystal_density_diffrn 2.487
_exptl_crystal_density_meas ?
_exptl_crystal_density_method 'not measured'
_exptl_crystal_description BLOCK
_exptl_crystal_F_000 2688
_exptl_crystal_size_max 0.18
_exptl_crystal_size_mid 0.17
_exptl_crystal_size_min 0.16
_refine_diff_density_max 2.419
_refine_diff_density_min -1.458
_refine_diff_density_rms 0.171
_refine_ls_extinction_method none
_refine_ls_goodness_of_fit_ref 1.039
_refine_ls_hydrogen_treatment constr
_refine_ls_matrix_type full
_refine_ls_number_parameters 440
_refine_ls_number_reflns 6899
_refine_ls_number_restraints 69
_refine_ls_restrained_S_all 1.042
_refine_ls_R_factor_all 0.0361
_refine_ls_R_factor_gt 0.0316
_refine_ls_shift/su_max 0.003
_refine_ls_shift/su_mean 0.000
_refine_ls_structure_factor_coef Fsqd
_refine_ls_weighting_details 'calc w=1/[\s^2^(Fo^2^)+(0.0378P)^2^+23.4198P] where P=(Fo^2^+2Fc^2^)/3'
_refine_ls_weighting_scheme calc
_refine_ls_wR_factor_gt 0.0772
_refine_ls_wR_factor_ref 0.0795
_reflns_number_gt 6221
_reflns_number_total 6899
_reflns_threshold_expression >2sigma(I)
_cod_data_source_file c4ra14340j2.cif
_cod_data_source_block n130117d
_cod_depositor_comments
;
The following automatic conversions were performed:

'_symmetry_cell_setting' value 'Monoclinic' changed to 'monoclinic'
according to
/usr/data/users/saulius/crontab/automatic-downloads/rss-feeds/RSC/lib/dictionaries/cif_core.dic
dictionary named 'cif_core.dic' version 2.4.2 from 2011-04-26.

'_exptl_absorpt_correction_type' value 'MULTI-SCAN' changed to
'multi-scan' according to
/usr/data/users/saulius/crontab/automatic-downloads/rss-feeds/RSC/lib/dictionaries/cif_core.dic
dictionary named 'cif_core.dic' version 2.4.2 from 2011-04-26.

'_exptl_crystal_density_meas' value 'NONE' was changed to '?' - the
value is perceived as not measured.

Automatic conversion script
Id: cif_fix_values 3105 2015-03-04 15:46:00Z robertas 
;
_cod_original_sg_symbol_H-M P2(1)/c
_cod_original_formula_sum 'C27.50 H38.50 Hg2 I4 N4 O3.75 S1.75'
_cod_database_code 7219925

loop_
_symmetry_equiv_pos_as_xyz
'x, y, z'
'-x, y+1/2, -z+1/2'
'-x, -y, -z'
'x, -y-1/2, z-1/2'

loop_
_atom_site_label
_atom_site_type_symbol
_atom_site_fract_x
_atom_site_fract_y
_atom_site_fract_z
_atom_site_U_iso_or_equiv
_atom_site_adp_type
_atom_site_occupancy
_atom_site_symmetry_multiplicity
_atom_site_calc_flag
_atom_site_refinement_flags
_atom_site_disorder_assembly
_atom_site_disorder_group
Hg1 Hg 0.77447(3) 0.563821(10) 0.758175(16) 0.02583(8) Uani 1 1 d . . .
Hg2 Hg 0.51952(3) 0.393360(10) 0.717428(18) 0.02812(9) Uani 1 1 d D . .
S1 S 0.6470(5) 0.35896(16) 0.5253(2) 0.0535(15) Uani 0.631(8) 1 d PD A 1
O3 O 0.5081(14) 0.3578(6) 0.5652(6) 0.063(8) Uani 0.631(8) 1 d PD A 1
C25 C 0.608(3) 0.4011(6) 0.4435(9) 0.091(7) Uani 0.631(8) 1 d PDU A 1
H25A H 0.6874 0.3984 0.4106 0.110 Uiso 0.631(8) 1 calc PR A 1
H25B H 0.6034 0.4357 0.4623 0.110 Uiso 0.631(8) 1 calc PR A 1
H25C H 0.5133 0.3921 0.4134 0.110 Uiso 0.631(8) 1 calc PR A 1
C26 C 0.641(2) 0.3024(5) 0.4661(11) 0.108(8) Uani 0.631(8) 1 d PDU A 1
H26A H 0.6684 0.2733 0.4994 0.129 Uiso 0.631(8) 1 calc PR A 1
H26B H 0.7100 0.3057 0.4279 0.129 Uiso 0.631(8) 1 calc PR A 1
H26C H 0.5398 0.2977 0.4392 0.129 Uiso 0.631(8) 1 calc PR A 1
S1' S 0.5380(8) 0.3436(2) 0.4851(4) 0.051(2) Uani 0.369(8) 1 d PD A 2
O3' O 0.494(2) 0.3534(8) 0.5668(6) 0.060(13) Uani 0.369(8) 1 d PD A 2
C25' C 0.532(4) 0.4061(7) 0.4401(16) 0.071(10) Uani 0.369(8) 1 d PDU A 2
H25D H 0.4580 0.4269 0.4611 0.086 Uiso 0.369(8) 1 calc PR A 2
H25E H 0.5055 0.4028 0.3838 0.086 Uiso 0.369(8) 1 calc PR A 2
H25F H 0.6298 0.4221 0.4512 0.086 Uiso 0.369(8) 1 calc PR A 2
C26' C 0.7418(13) 0.3429(14) 0.5009(18) 0.114(15) Uani 0.369(8) 1 d PDU A 2
H26D H 0.7775 0.3636 0.5462 0.137 Uiso 0.369(8) 1 calc PR A 2
H26E H 0.7799 0.3564 0.4551 0.137 Uiso 0.369(8) 1 calc PR A 2
H26F H 0.7768 0.3083 0.5100 0.137 Uiso 0.369(8) 1 calc PR A 2
S2 S 0.2655(7) 0.8505(2) 0.5281(3) 0.1090(16) Uani 0.75 1 d PDU . .
O1 O 0.3484(6) 0.30420(16) 0.7975(3) 0.0232(10) Uani 1 1 d . A .
O2 O 0.3400(7) 0.39138(17) 0.8676(3) 0.0331(13) Uani 1 1 d . A .
O4 O 0.3628(14) 0.8749(5) 0.5930(7) 0.1104(19) Uani 0.75 1 d PDU . .
I1 I 0.71786(6) 0.486262(17) 0.64084(3) 0.02796(12) Uani 1 1 d . A .
I2 I 0.88406(7) 0.512521(19) 0.89499(3) 0.03762(14) Uani 1 1 d . . .
I3 I 0.51419(6) 0.615937(19) 0.78431(3) 0.03794(14) Uani 1 1 d . . .
I4 I 0.97299(6) 0.633316(17) 0.70191(3) 0.02798(12) Uani 1 1 d . . .
N1 N 0.8032(6) 0.3281(2) 0.7734(3) 0.0209(12) Uani 1 1 d . . .
N2 N 0.6159(6) 0.2813(2) 0.7242(3) 0.0220(12) Uani 1 1 d . . .
N3 N 0.3342(6) 0.4807(2) 0.7728(4) 0.0232(13) Uani 1 1 d . . .
N4 N 0.2620(7) 0.4672(2) 0.6497(4) 0.0325(15) Uani 1 1 d . . .
C1 C 1.0102(9) 0.3828(3) 0.7406(5) 0.0356(18) Uani 1 1 d . . .
H1A H 1.0786 0.3544 0.7402 0.043 Uiso 1 1 calc R A .
H1B H 1.0666 0.4134 0.7561 0.043 Uiso 1 1 calc R . .
H1C H 0.9556 0.3874 0.6885 0.043 Uiso 1 1 calc R . .
C2 C 0.8994(8) 0.3723(3) 0.7987(5) 0.0294(16) Uani 1 1 d . A .
H2A H 0.9548 0.3656 0.8506 0.035 Uiso 1 1 calc R . .
H2B H 0.8364 0.4023 0.8027 0.035 Uiso 1 1 calc R . .
C3 C 0.8490(9) 0.2772(3) 0.7819(5) 0.0299(17) Uani 1 1 d . A .
H3 H 0.9436 0.2656 0.8046 0.036 Uiso 1 1 calc R . .
C4 C 0.7322(8) 0.2478(3) 0.7514(4) 0.0279(16) Uani 1 1 d . A .
H4 H 0.7296 0.2122 0.7490 0.034 Uiso 1 1 calc R . .
C5 C 0.6605(8) 0.3304(2) 0.7387(4) 0.0198(14) Uani 1 1 d . A .
C6 C 0.4597(8) 0.2650(3) 0.6937(4) 0.0237(15) Uani 1 1 d . A .
H6A H 0.4632 0.2338 0.6629 0.028 Uiso 1 1 calc R . .
H6B H 0.4108 0.2914 0.6591 0.028 Uiso 1 1 calc R . .
C7 C 0.3695(9) 0.2557(2) 0.7606(4) 0.0254(15) Uani 1 1 d . . .
H7A H 0.2722 0.2407 0.7407 0.031 Uiso 1 1 calc R A .
H7B H 0.4231 0.2322 0.7986 0.031 Uiso 1 1 calc R . .
C8 C 0.2874(7) 0.3033(3) 0.8670(4) 0.0215(14) Uani 1 1 d . . .
C9 C 0.2327(8) 0.2606(2) 0.8986(4) 0.0219(14) Uani 1 1 d . A .
H9 H 0.2357 0.2294 0.8725 0.026 Uiso 1 1 calc R . .
C10 C 0.1709(8) 0.2631(3) 0.9710(4) 0.0257(15) Uani 1 1 d . . .
C11 C 0.1098(10) 0.2199(3) 1.0046(5) 0.041(2) Uani 1 1 d . A .
H11 H 0.1100 0.1883 0.9794 0.049 Uiso 1 1 calc R . .
C12 C 0.0493(12) 0.2243(4) 1.0751(5) 0.051(2) Uani 1 1 d . . .
H12 H 0.0102 0.1954 1.0972 0.061 Uiso 1 1 calc R A .
C13 C 0.0464(10) 0.2711(4) 1.1131(5) 0.043(2) Uani 1 1 d . A .
H13 H 0.0022 0.2736 1.1594 0.052 Uiso 1 1 calc R . .
C14 C 0.1090(9) 0.3142(3) 1.0826(4) 0.0359(18) Uani 1 1 d . . .
H14 H 0.1118 0.3451 1.1099 0.043 Uiso 1 1 calc R A .
C15 C 0.1680(8) 0.3109(3) 1.0106(4) 0.0240(15) Uani 1 1 d . A .
C16 C 0.2255(9) 0.3551(3) 0.9760(4) 0.0283(16) Uani 1 1 d . . .
H16 H 0.2236 0.3867 1.0013 0.034 Uiso 1 1 calc R A .
C17 C 0.2838(8) 0.3517(3) 0.9057(4) 0.0255(15) Uani 1 1 d . A .
C18 C 0.3380(9) 0.4409(2) 0.9036(4) 0.0296(17) Uani 1 1 d . . .
H18A H 0.3915 0.4401 0.9571 0.036 Uiso 1 1 calc R A .
H18B H 0.2347 0.4519 0.9058 0.036 Uiso 1 1 calc R . .
C19 C 0.4153(9) 0.4765(3) 0.8528(5) 0.0333(18) Uani 1 1 d . A .
H19A H 0.4231 0.5103 0.8770 0.040 Uiso 1 1 calc R . .
H19B H 0.5171 0.4642 0.8500 0.040 Uiso 1 1 calc R . .
C20 C 0.2179(8) 0.5147(3) 0.7487(5) 0.0310(17) Uani 1 1 d . A .
H20 H 0.1774 0.5388 0.7802 0.037 Uiso 1 1 calc R . .
C21 C 0.1754(9) 0.5064(3) 0.6724(5) 0.0318(18) Uani 1 1 d . A .
H21 H 0.1002 0.5240 0.6401 0.038 Uiso 1 1 calc R . .
C22 C 0.3597(8) 0.4514(3) 0.7107(5) 0.0262(16) Uani 1 1 d . A .
C23 C 0.2530(11) 0.4478(4) 0.5680(5) 0.048(2) Uani 1 1 d . A .
H23A H 0.2750 0.4758 0.5338 0.057 Uiso 1 1 calc R . .
H23B H 0.3306 0.4219 0.5661 0.057 Uiso 1 1 calc R . .
C24 C 0.1100(15) 0.4263(4) 0.5374(6) 0.072(4) Uani 1 1 d . . .
H24A H 0.0933 0.3956 0.5662 0.087 Uiso 1 1 calc R A .
H24B H 0.1092 0.4182 0.4824 0.087 Uiso 1 1 calc R . .
H24C H 0.0312 0.4506 0.5430 0.087 Uiso 1 1 calc R . .
C27 C 0.2287(16) 0.8945(4) 0.4475(7) 0.067(4) Uani 0.75 1 d PD . .
C28 C 0.375(3) 0.8091(7) 0.4752(11) 0.164(11) Uani 0.75 1 d PDU . .

loop_
_atom_site_aniso_label
_atom_site_aniso_U_11
_atom_site_aniso_U_22
_atom_site_aniso_U_33
_atom_site_aniso_U_23
_atom_site_aniso_U_13
_atom_site_aniso_U_12
Hg1 0.03114(16) 0.02170(14) 0.02479(15) 0.00160(11) 0.00429(12) 0.00019(11)
Hg2 0.02452(16) 0.02340(15) 0.03742(17) 0.00233(12) 0.00779(12) 0.00505(11)
S1 0.049(3) 0.067(3) 0.042(2) -0.0248(19) -0.0030(19) 0.008(2)
O3 0.097(18) 0.066(13) 0.030(11) -0.016(8) 0.022(11) -0.005(11)
C25 0.094(8) 0.093(8) 0.087(8) 0.002(5) 0.012(5) -0.002(5)
C26 0.108(9) 0.106(9) 0.109(9) -0.010(5) 0.011(5) 0.004(5)
S1' 0.069(5) 0.045(4) 0.038(4) -0.015(3) 0.009(3) -0.006(3)
O3' 0.07(2) 0.053(19) 0.06(2) 0.047(16) -0.002(17) 0.003(16)
C25' 0.073(10) 0.073(10) 0.069(10) 0.000(5) 0.013(5) 0.006(5)
C26' 0.113(15) 0.115(15) 0.115(15) 0.001(5) 0.017(5) 0.000(5)
S2 0.101(3) 0.131(4) 0.095(3) -0.014(3) 0.013(3) -0.024(3)
O1 0.033(3) 0.015(2) 0.023(2) -0.0024(18) 0.008(2) -0.003(2)
O2 0.063(4) 0.013(2) 0.025(3) -0.0017(19) 0.011(3) -0.003(2)
O4 0.103(3) 0.130(4) 0.098(3) -0.011(3) 0.013(3) -0.020(3)
I1 0.0360(3) 0.0245(2) 0.0245(2) -0.00194(18) 0.0080(2) -0.0064(2)
I2 0.0586(4) 0.0315(3) 0.0215(3) 0.0040(2) 0.0008(2) 0.0080(2)
I3 0.0346(3) 0.0230(2) 0.0587(4) -0.0013(2) 0.0152(3) 0.0011(2)
I4 0.0346(3) 0.0189(2) 0.0316(3) 0.00277(18) 0.0090(2) -0.00068(19)
N1 0.018(3) 0.021(3) 0.025(3) -0.002(2) 0.007(2) 0.004(2)
N2 0.024(3) 0.019(3) 0.024(3) -0.002(2) 0.008(2) 0.004(2)
N3 0.017(3) 0.014(3) 0.038(4) 0.005(2) 0.004(3) 0.001(2)
N4 0.035(4) 0.035(4) 0.031(4) 0.014(3) 0.017(3) 0.010(3)
C1 0.030(4) 0.036(4) 0.041(5) 0.001(4) 0.008(4) -0.007(4)
C2 0.027(4) 0.027(4) 0.033(4) -0.005(3) 0.001(3) -0.003(3)
C3 0.030(4) 0.023(4) 0.037(4) 0.004(3) 0.006(3) 0.010(3)
C4 0.029(4) 0.022(4) 0.035(4) -0.001(3) 0.011(3) 0.006(3)
C5 0.021(3) 0.019(3) 0.021(3) 0.002(3) 0.008(3) 0.005(3)
C6 0.023(4) 0.024(3) 0.023(4) -0.005(3) 0.003(3) 0.000(3)
C7 0.033(4) 0.016(3) 0.028(4) -0.005(3) 0.006(3) -0.001(3)
C8 0.018(3) 0.024(3) 0.022(3) -0.002(3) 0.000(3) 0.004(3)
C9 0.024(4) 0.016(3) 0.026(4) -0.002(3) 0.003(3) -0.002(3)
C10 0.021(4) 0.030(4) 0.025(4) -0.001(3) 0.000(3) -0.007(3)
C11 0.059(6) 0.033(4) 0.035(5) -0.003(4) 0.017(4) -0.009(4)
C12 0.071(7) 0.045(5) 0.040(5) 0.000(4) 0.024(5) -0.020(5)
C13 0.049(5) 0.062(6) 0.019(4) -0.001(4) 0.011(4) 0.000(5)
C14 0.041(5) 0.043(5) 0.022(4) -0.007(3) 0.001(3) 0.000(4)
C15 0.030(4) 0.024(4) 0.017(3) -0.002(3) 0.000(3) -0.002(3)
C16 0.038(4) 0.022(4) 0.024(4) -0.005(3) 0.000(3) 0.001(3)
C17 0.030(4) 0.022(4) 0.024(4) -0.004(3) 0.000(3) 0.001(3)
C18 0.044(5) 0.014(3) 0.027(4) -0.006(3) -0.007(3) 0.002(3)
C19 0.034(4) 0.015(3) 0.048(5) -0.004(3) -0.003(4) -0.002(3)
C20 0.026(4) 0.020(4) 0.048(5) 0.007(3) 0.007(4) 0.001(3)
C21 0.025(4) 0.029(4) 0.043(5) 0.015(3) 0.011(3) 0.008(3)
C22 0.020(4) 0.021(3) 0.041(4) 0.010(3) 0.013(3) 0.002(3)
C23 0.052(6) 0.068(6) 0.027(4) 0.017(4) 0.015(4) 0.024(5)
C24 0.112(10) 0.064(7) 0.048(6) -0.024(5) 0.037(7) -0.029(7)
C27 0.073(10) 0.044(8) 0.089(11) 0.014(7) 0.034(9) -0.006(7)
C28 0.162(12) 0.164(12) 0.164(12) 0.000(4) 0.021(4) 0.001(4)

loop_
_atom_type_symbol
_atom_type_description
_atom_type_scat_dispersion_real
_atom_type_scat_dispersion_imag
_atom_type_scat_source
C C 0.0033 0.0016 'International Tables Vol C Tables 4.2.6.8 and 6.1.1.4'
H H 0.0000 0.0000 'International Tables Vol C Tables 4.2.6.8 and 6.1.1.4'
N N 0.0061 0.0033 'International Tables Vol C Tables 4.2.6.8 and 6.1.1.4'
O O 0.0106 0.0060 'International Tables Vol C Tables 4.2.6.8 and 6.1.1.4'
S S 0.1246 0.1234 'International Tables Vol C Tables 4.2.6.8 and 6.1.1.4'
I I -0.4742 1.8119 'International Tables Vol C Tables 4.2.6.8 and 6.1.1.4'
Hg Hg -2.3894 9.2266 'International Tables Vol C Tables 4.2.6.8 and 6.1.1.4'

loop_
_geom_angle_atom_site_label_1
_geom_angle_atom_site_label_2
_geom_angle_atom_site_label_3
_geom_angle
I2 Hg1 I3 108.140(19)
I2 Hg1 I4 115.952(19)
I3 Hg1 I4 108.602(17)
I2 Hg1 I1 105.077(17)
I3 Hg1 I1 112.833(19)
I4 Hg1 I1 106.332(16)
C5 Hg2 C22 170.5(3)
C5 Hg2 O3 80.9(4)
C22 Hg2 O3 104.8(4)
C5 Hg2 O3' 80.5(5)
C22 Hg2 O3' 104.7(5)
O3 Hg2 O3' 3.6(6)
C5 Hg2 I1 107.51(18)
C22 Hg2 I1 81.11(18)
O3 Hg2 I1 80.3(3)
O3' Hg2 I1 83.8(4)
O3 S1 C25 106.6(7)
O3 S1 C26 106.0(7)
C25 S1 C26 94.6(6)
S1 O3 Hg2 119.8(6)
O3' S1' C26' 104.1(7)
O3' S1' C25' 104.0(7)
C26' S1' C25' 92.5(6)
S1' O3' Hg2 157.0(12)
S1' C25' H25D 109.5
S1' C25' H25E 109.5
H25D C25' H25E 109.5
S1' C25' H25F 109.5
H25D C25' H25F 109.5
H25E C25' H25F 109.5
S1' C26' H26D 109.5
S1' C26' H26E 109.5
H26D C26' H26E 109.5
S1' C26' H26F 109.5
H26D C26' H26F 109.5
H26E C26' H26F 109.5
O4 S2 C28 109.8(8)
O4 S2 C27 109.5(7)
C28 S2 C27 93.2(6)
C8 O1 C7 117.1(5)
C17 O2 C18 117.2(5)
Hg1 I1 Hg2 106.998(15)
C5 N1 C3 109.9(6)
C5 N1 C2 125.5(6)
C3 N1 C2 124.6(6)
C5 N2 C4 110.3(6)
C5 N2 C6 125.1(6)
C4 N2 C6 124.1(6)
C22 N3 C20 109.1(6)
C22 N3 C19 125.2(6)
C20 N3 C19 125.6(6)
C22 N4 C21 110.2(7)
C22 N4 C23 125.5(6)
C21 N4 C23 124.2(7)
C2 C1 H1A 109.5
C2 C1 H1B 109.5
H1A C1 H1B 109.5
C2 C1 H1C 109.5
H1A C1 H1C 109.5
H1B C1 H1C 109.5
N1 C2 C1 110.9(6)
N1 C2 H2A 109.5
C1 C2 H2A 109.5
N1 C2 H2B 109.5
C1 C2 H2B 109.5
H2A C2 H2B 108.0
C4 C3 N1 107.6(7)
C4 C3 H3 126.2
N1 C3 H3 126.2
C3 C4 N2 106.1(6)
C3 C4 H4 127.0
N2 C4 H4 127.0
N1 C5 N2 106.0(5)
N1 C5 Hg2 129.6(5)
N2 C5 Hg2 124.2(5)
N2 C6 C7 110.6(6)
N2 C6 H6A 109.5
C7 C6 H6A 109.5
N2 C6 H6B 109.5
C7 C6 H6B 109.5
H6A C6 H6B 108.1
O1 C7 C6 107.8(5)
O1 C7 H7A 110.1
C6 C7 H7A 110.1
O1 C7 H7B 110.1
C6 C7 H7B 110.1
H7A C7 H7B 108.5
C9 C8 O1 124.2(6)
C9 C8 C17 120.8(6)
O1 C8 C17 115.0(6)
C8 C9 C10 120.6(6)
C8 C9 H9 119.7
C10 C9 H9 119.7
C11 C10 C15 118.5(6)
C11 C10 C9 122.2(7)
C15 C10 C9 119.3(6)
C12 C11 C10 120.2(8)
C12 C11 H11 119.9
C10 C11 H11 119.9
C13 C12 C11 120.8(8)
C13 C12 H12 119.6
C11 C12 H12 119.6
C12 C13 C14 120.4(7)
C12 C13 H13 119.8
C14 C13 H13 119.8
C13 C14 C15 119.7(7)
C13 C14 H14 120.2
C15 C14 H14 120.2
C14 C15 C10 120.2(7)
C14 C15 C16 120.8(7)
C10 C15 C16 119.0(6)
C17 C16 C15 120.6(6)
C17 C16 H16 119.7
C15 C16 H16 119.7
O2 C17 C16 125.3(6)
O2 C17 C8 114.9(6)
C16 C17 C8 119.8(7)
O2 C18 C19 106.1(6)
O2 C18 H18A 110.5
C19 C18 H18A 110.5
O2 C18 H18B 110.5
C19 C18 H18B 110.5
H18A C18 H18B 108.7
N3 C19 C18 112.2(6)
N3 C19 H19A 109.2
C18 C19 H19A 109.2
N3 C19 H19B 109.2
C18 C19 H19B 109.2
H19A C19 H19B 107.9
C21 C20 N3 106.9(7)
C21 C20 H20 126.5
N3 C20 H20 126.5
C20 C21 N4 107.6(7)
C20 C21 H21 126.2
N4 C21 H21 126.2
N4 C22 N3 106.1(6)
N4 C22 Hg2 130.1(6)
N3 C22 Hg2 123.8(5)
C24 C23 N4 114.4(7)
C24 C23 H23A 108.7
N4 C23 H23A 108.7
C24 C23 H23B 108.7
N4 C23 H23B 108.7
H23A C23 H23B 107.6
C23 C24 H24A 109.5
C23 C24 H24B 109.5
H24A C24 H24B 109.5
C23 C24 H24C 109.5
H24A C24 H24C 109.5
H24B C24 H24C 109.5

loop_
_geom_bond_atom_site_label_1
_geom_bond_atom_site_label_2
_geom_bond_distance
Hg1 I2 2.7520(6)
Hg1 I3 2.7748(6)
Hg1 I4 2.7903(5)
Hg1 I1 2.8417(5)
Hg2 C5 2.068(6)
Hg2 C22 2.070(7)
Hg2 O3 2.744(7)
Hg2 O3' 2.753(9)
Hg2 I1 3.3634(5)
S1 O3 1.490(9)
S1 C25 1.772(9)
S1 C26 1.784(9)
C25 H25A 0.9600
C25 H25B 0.9600
C25 H25C 0.9600
C26 H26A 0.9600
C26 H26B 0.9600
C26 H26C 0.9600
S1' O3' 1.517(8)
S1' C26' 1.800(10)
S1' C25' 1.800(10)
C25' H25D 0.9600
C25' H25E 0.9600
C25' H25F 0.9600
C26' H26D 0.9600
C26' H26E 0.9600
C26' H26F 0.9600
S2 O4 1.456(9)
S2 C28 1.781(9)
S2 C27 1.785(8)
O1 C8 1.368(8)
O1 C7 1.437(8)
O2 C17 1.353(8)
O2 C18 1.431(8)
N1 C5 1.331(9)
N1 C3 1.390(9)
N1 C2 1.467(9)
N2 C5 1.354(9)
N2 C4 1.387(9)
N2 C6 1.482(9)
N3 C22 1.350(9)
N3 C20 1.384(9)
N3 C19 1.459(10)
N4 C22 1.329(10)
N4 C21 1.368(10)
N4 C23 1.474(11)
C1 C2 1.514(10)
C1 H1A 0.9600
C1 H1B 0.9600
C1 H1C 0.9600
C2 H2A 0.9700
C2 H2B 0.9700
C3 C4 1.339(11)
C3 H3 0.9300
C4 H4 0.9300
C6 C7 1.500(9)
C6 H6A 0.9700
C6 H6B 0.9700
C7 H7A 0.9700
C7 H7B 0.9700
C8 C9 1.356(9)
C8 C17 1.426(9)
C9 C10 1.419(10)
C9 H9 0.9300
C10 C11 1.406(10)
C10 C15 1.418(10)
C11 C12 1.387(11)
C11 H11 0.9300
C12 C13 1.382(13)
C12 H12 0.9300
C13 C14 1.386(12)
C13 H13 0.9300
C14 C15 1.402(10)
C14 H14 0.9300
C15 C16 1.422(10)
C16 C17 1.370(10)
C16 H16 0.9300
C18 C19 1.499(11)
C18 H18A 0.9700
C18 H18B 0.9700
C19 H19A 0.9700
C19 H19B 0.9700
C20 C21 1.323(11)
C20 H20 0.9300
C21 H21 0.9300
C23 C24 1.426(15)
C23 H23A 0.9700
C23 H23B 0.9700
C24 H24A 0.9600
C24 H24B 0.9600
C24 H24C 0.9600

loop_
_geom_torsion_atom_site_label_1
_geom_torsion_atom_site_label_2
_geom_torsion_atom_site_label_3
_geom_torsion_atom_site_label_4
_geom_torsion
C25 S1 O3 Hg2 -116.5(10)
C26 S1 O3 Hg2 143.6(10)
C5 Hg2 O3 S1 -66.1(9)
C22 Hg2 O3 S1 121.6(9)
O3' Hg2 O3 S1 -149(12)
I1 Hg2 O3 S1 43.6(8)
C26' S1' O3' Hg2 34(4)
C25' S1' O3' Hg2 -63(3)
C5 Hg2 O3' S1' -83(3)
C22 Hg2 O3' S1' 105(3)
O3 Hg2 O3' S1' 13(8)
I1 Hg2 O3' S1' 26(3)
I2 Hg1 I1 Hg2 48.67(2)
I3 Hg1 I1 Hg2 -68.93(2)
I4 Hg1 I1 Hg2 172.120(16)
C5 Hg2 I1 Hg1 -109.66(19)
C22 Hg2 I1 Hg1 66.3(2)
O3 Hg2 I1 Hg1 173.1(3)
O3' Hg2 I1 Hg1 172.3(4)
C5 N1 C2 C1 -102.2(8)
C3 N1 C2 C1 77.3(9)
C5 N1 C3 C4 0.2(8)
C2 N1 C3 C4 -179.3(6)
N1 C3 C4 N2 0.3(8)
C5 N2 C4 C3 -0.7(8)
C6 N2 C4 C3 -173.2(6)
C3 N1 C5 N2 -0.6(7)
C2 N1 C5 N2 178.9(6)
C3 N1 C5 Hg2 174.3(5)
C2 N1 C5 Hg2 -6.2(10)
C4 N2 C5 N1 0.8(7)
C6 N2 C5 N1 173.2(6)
C4 N2 C5 Hg2 -174.5(5)
C6 N2 C5 Hg2 -2.0(9)
C22 Hg2 C5 N1 -108.5(17)
O3 Hg2 C5 N1 123.3(6)
O3' Hg2 C5 N1 126.9(7)
I1 Hg2 C5 N1 46.6(6)
C22 Hg2 C5 N2 65.6(19)
O3 Hg2 C5 N2 -62.6(6)
O3' Hg2 C5 N2 -58.9(7)
I1 Hg2 C5 N2 -139.3(5)
C5 N2 C6 C7 -88.9(8)
C4 N2 C6 C7 82.4(8)
C8 O1 C7 C6 -170.9(6)
N2 C6 C7 O1 67.4(7)
C7 O1 C8 C9 -6.8(10)
C7 O1 C8 C17 173.5(6)
O1 C8 C9 C10 -179.8(6)
C17 C8 C9 C10 -0.1(11)
C8 C9 C10 C11 178.4(7)
C8 C9 C10 C15 -0.5(11)
C15 C10 C11 C12 -0.4(13)
C9 C10 C11 C12 -179.4(9)
C10 C11 C12 C13 0.7(15)
C11 C12 C13 C14 -2.3(15)
C12 C13 C14 C15 3.5(13)
C13 C14 C15 C10 -3.2(12)
C13 C14 C15 C16 176.6(8)
C11 C10 C15 C14 1.7(11)
C9 C10 C15 C14 -179.3(7)
C11 C10 C15 C16 -178.2(7)
C9 C10 C15 C16 0.8(11)
C14 C15 C16 C17 179.7(7)
C10 C15 C16 C17 -0.4(11)
C18 O2 C17 C16 -0.1(11)
C18 O2 C17 C8 179.6(6)
C15 C16 C17 O2 179.4(7)
C15 C16 C17 C8 -0.3(11)
C9 C8 C17 O2 -179.2(6)
O1 C8 C17 O2 0.6(9)
C9 C8 C17 C16 0.5(11)
O1 C8 C17 C16 -179.7(6)
C17 O2 C18 C19 176.2(6)
C22 N3 C19 C18 -91.7(8)
C20 N3 C19 C18 87.3(8)
O2 C18 C19 N3 62.8(8)
C22 N3 C20 C21 -0.9(8)
C19 N3 C20 C21 179.9(6)
N3 C20 C21 N4 1.0(8)
C22 N4 C21 C20 -0.8(8)
C23 N4 C21 C20 -177.5(7)
C21 N4 C22 N3 0.3(8)
C23 N4 C22 N3 176.9(7)
C21 N4 C22 Hg2 179.0(5)
C23 N4 C22 Hg2 -4.4(11)
C20 N3 C22 N4 0.4(7)
C19 N3 C22 N4 179.6(6)
C20 N3 C22 Hg2 -178.4(5)
C19 N3 C22 Hg2 0.7(9)
C5 Hg2 C22 N4 -122.0(16)
O3 Hg2 C22 N4 4.6(7)
O3' Hg2 C22 N4 0.9(8)
I1 Hg2 C22 N4 82.0(6)
C5 Hg2 C22 N3 57(2)
O3 Hg2 C22 N3 -176.8(6)
O3' Hg2 C22 N3 179.4(7)
I1 Hg2 C22 N3 -99.4(5)
C22 N4 C23 C24 121.1(9)
C21 N4 C23 C24 -62.7(12)
